data_7002659
loop_
_publ_author_name
'Henke, Florian'
'Schenk, Christian'
'Schnepf, Andreas'

_publ_section_title
;
 [Si(SiMe3)3]6Ge18M (M = Zn, Cd, Hg): neutral metalloid cluster
 compounds of germanium as highly soluble building blocks for
 supramolecular chemistry
;
_journal_issue 42
_journal_name_full 'Dalton Transactions'
_journal_page_first 9141
_journal_paper_doi 10.1039/b906551b
_journal_year 2009
_chemical_formula_sum 'C54 H162 Ge18 Si24 Zn'
_chemical_formula_weight 2857.99
_chemical_name_systematic
;
?
;
_space_group_IT_number 12
_symmetry_cell_setting monoclinic
_symmetry_space_group_name_Hall '-C 2y'
_symmetry_space_group_name_H-M 'C 1 2/m 1'
_atom_sites_solution_hydrogens geom
_atom_sites_solution_primary direct
_atom_sites_solution_secondary difmap
_audit_creation_method SHELXL-97
_cell_angle_alpha 90.00
_cell_angle_beta 113.51(3)
_cell_angle_gamma 90.00
_cell_formula_units_Z 2
_cell_length_a 17.325(4)
_cell_length_b 25.671(5)
_cell_length_c 15.773(3)
_cell_measurement_reflns_used 22235
_cell_measurement_temperature 149(2)
_cell_measurement_theta_max 26.15
_cell_measurement_theta_min 1.41
_cell_volume 6433(3)
_computing_structure_refinement 'SHELXL-97 (Sheldrick, 1997)'
_computing_structure_solution 'SHELXS-97 (Sheldrick, 1990)'
_diffrn_ambient_temperature 149(2)
_diffrn_measured_fraction_theta_full 0.994
_diffrn_measured_fraction_theta_max 0.994
_diffrn_radiation_monochromator graphite
_diffrn_radiation_source 'fine-focus sealed tube'
_diffrn_radiation_type MoK\a
_diffrn_radiation_wavelength 0.71073
_diffrn_reflns_av_R_equivalents 0.0521
_diffrn_reflns_av_sigmaI/netI 0.0367
_diffrn_reflns_limit_h_max 19
_diffrn_reflns_limit_h_min -21
_diffrn_reflns_limit_k_max 31
_diffrn_reflns_limit_k_min -27
_diffrn_reflns_limit_l_max 19
_diffrn_reflns_limit_l_min -19
_diffrn_reflns_number 19695
_diffrn_reflns_theta_full 25.65
_diffrn_reflns_theta_max 25.65
_diffrn_reflns_theta_min 1.68
_exptl_absorpt_coefficient_mu 4.566
_exptl_absorpt_correction_T_max 0.5795
_exptl_absorpt_correction_T_min 0.3562
_exptl_absorpt_correction_type numerical
_exptl_crystal_colour red
_exptl_crystal_density_diffrn 1.476
_exptl_crystal_density_method 'not measured'
_exptl_crystal_description rod
_exptl_crystal_F_000 2856
_exptl_crystal_size_max 0.5
_exptl_crystal_size_mid 0.25
_exptl_crystal_size_min 0.2
_refine_diff_density_max 0.922
_refine_diff_density_min -0.592
_refine_diff_density_rms 0.086
_refine_ls_extinction_method none
_refine_ls_goodness_of_fit_ref 1.048
_refine_ls_hydrogen_treatment constr
_refine_ls_matrix_type full
_refine_ls_number_parameters 356
_refine_ls_number_reflns 6198
_refine_ls_number_restraints 0
_refine_ls_restrained_S_all 1.048
_refine_ls_R_factor_all 0.0541
_refine_ls_R_factor_gt 0.0403
_refine_ls_shift/su_max 0.000
_refine_ls_shift/su_mean 0.000
_refine_ls_structure_factor_coef Fsqd
_refine_ls_weighting_details 'calc w=1/[\s^2^(Fo^2^)+(0.0511P)^2^+8.9195P] where P=(Fo^2^+2Fc^2^)/3'
_refine_ls_weighting_scheme calc
_refine_ls_wR_factor_gt 0.0941
_refine_ls_wR_factor_ref 0.0998
_reflns_number_gt 5047
_reflns_number_total 6198
_reflns_threshold_expression >2sigma(I)
_cod_data_source_file b906551b.txt
_cod_data_source_block fh29monc
_cod_original_cell_volume 6433(2)
_cod_original_sg_symbol_H-M C2/m
_cod_database_code 7002659

loop_
_symmetry_equiv_pos_as_xyz
'x, y, z'
'-x, y, -z'
'x+1/2, y+1/2, z'
'-x+1/2, y+1/2, -z'
'-x, -y, -z'
'x, -y, z'
'-x+1/2, -y+1/2, -z'
'x+1/2, -y+1/2, z'

loop_
_atom_site_label
_atom_site_type_symbol
_atom_site_fract_x
_atom_site_fract_y
_atom_site_fract_z
_atom_site_U_iso_or_equiv
_atom_site_adp_type
_atom_site_occupancy
_atom_site_symmetry_multiplicity
_atom_site_calc_flag
_atom_site_refinement_flags
_atom_site_disorder_assembly
_atom_site_disorder_group
Zn1 Zn 0.5000 0.0000 0.0000 0.0434(2) Uani 1 4 d S . .
Ge1 Ge 0.26164(3) 0.07031(2) -0.16438(3) 0.04819(13) Uani 1 1 d . . .
Ge2 Ge 0.27684(4) 0.0000 0.04802(4) 0.04832(18) Uani 1 2 d S . .
Ge3 Ge 0.36354(4) 0.0000 -0.15977(4) 0.04044(15) Uani 1 2 d S . .
Ge4 Ge 0.36763(3) 0.057407(18) -0.00208(3) 0.04098(12) Uani 1 1 d . . .
Ge5 Ge 0.16519(3) 0.05213(2) -0.07987(3) 0.05392(15) Uani 1 1 d . . .
Ge6 Ge 0.14877(4) 0.0000 -0.22958(4) 0.05346(19) Uani 1 2 d S . .
Si1 Si 0.23993(8) 0.14775(5) -0.25404(8) 0.0486(3) Uani 1 1 d . A .
Si2 Si 0.27332(11) 0.0000 0.19654(11) 0.0509(4) Uani 1 2 d S . .
Si20 Si 0.1397(7) 0.0000 0.1895(7) 0.034(4) Uiso 0.173(12) 2 d SP . 1
Si21 Si 0.3450(9) 0.0815(5) 0.2644(7) 0.053(4) Uiso 0.173(12) 1 d P . 1
Si22 Si 0.4001(7) 0.0000 0.3081(7) 0.035(3) Uiso 0.152(9) 2 d SP . 2
Si23 Si 0.1917(8) 0.0766(5) 0.1942(7) 0.064(5) Uiso 0.152(9) 1 d P . 2
Si24 Si 0.1398(6) 0.0210(6) 0.1862(6) 0.041(2) Uiso 0.164(6) 1 d P . 3
Si26 Si 0.3120(10) 0.0907(5) 0.2475(8) 0.067(4) Uiso 0.164(6) 1 d P . 3
Si27 Si 0.3994(6) 0.0236(5) 0.3064(6) 0.054(2) Uiso 0.174(4) 1 d P . 4
Si29 Si 0.1635(7) 0.0497(6) 0.2001(7) 0.069(3) Uiso 0.174(4) 1 d P . 4
Si25 Si 0.3719(7) 0.0592(5) 0.2868(7) 0.056(3) Uiso 0.164(6) 1 d P . 5
Si28 Si 0.2329(7) 0.0931(4) 0.2048(6) 0.065(3) Uiso 0.174(4) 1 d P . 6
Si10 Si 0.22155(12) 0.12160(7) -0.40392(9) 0.0733(5) Uani 1 1 d . . .
Si11 Si 0.11589(10) 0.18603(7) -0.25554(11) 0.0722(4) Uani 1 1 d . . .
Si12 Si 0.35966(10) 0.20011(7) -0.18379(11) 0.0663(4) Uani 1 1 d . . .
C11B C 0.0265(4) 0.1389(3) -0.2965(5) 0.093(2) Uani 1 1 d . A .
H11A H -0.0243 0.1558 -0.2965 0.139 Uiso 1 1 calc R . .
H11B H 0.0404 0.1087 -0.2551 0.139 Uiso 1 1 calc R . .
H11C H 0.0163 0.1275 -0.3593 0.139 Uiso 1 1 calc R . .
C10C C 0.142(3) 0.0732(14) -0.4538(19) 0.112(13) Uani 0.50 1 d P A 1
H10A H 0.1385 0.0643 -0.5157 0.167 Uiso 0.50 1 calc PR A 1
H10B H 0.0877 0.0868 -0.4584 0.167 Uiso 0.50 1 calc PR A 1
H10C H 0.1565 0.0420 -0.4148 0.167 Uiso 0.50 1 calc PR A 1
C10B C 0.192(2) 0.1754(19) -0.484(2) 0.115(11) Uani 0.50 1 d P A 1
H10D H 0.1849 0.1630 -0.5456 0.173 Uiso 0.50 1 calc PR A 1
H10E H 0.2361 0.2021 -0.4632 0.173 Uiso 0.50 1 calc PR A 1
H10F H 0.1389 0.1903 -0.4872 0.173 Uiso 0.50 1 calc PR A 1
C10A C 0.3274(15) 0.1027(13) -0.3952(17) 0.145(14) Uani 0.50 1 d P A 1
H10G H 0.3239 0.0911 -0.4558 0.218 Uiso 0.50 1 calc PR A 1
H10H H 0.3492 0.0743 -0.3504 0.218 Uiso 0.50 1 calc PR A 1
H10I H 0.3653 0.1328 -0.3748 0.218 Uiso 0.50 1 calc PR A 1
C11A C 0.089(4) 0.247(3) -0.327(5) 0.16(2) Uani 0.50 1 d P A 1
H11D H 0.0376 0.2618 -0.3267 0.233 Uiso 0.50 1 calc PR A 1
H11E H 0.0810 0.2381 -0.3907 0.233 Uiso 0.50 1 calc PR A 1
H11F H 0.1355 0.2717 -0.3013 0.233 Uiso 0.50 1 calc PR A 1
C11C C 0.1315(18) 0.2056(11) -0.1335(15) 0.085(8) Uani 0.50 1 d P A 1
H11G H 0.0797 0.2216 -0.1346 0.127 Uiso 0.50 1 calc PR A 1
H11H H 0.1778 0.2307 -0.1092 0.127 Uiso 0.50 1 calc PR A 1
H11I H 0.1450 0.1747 -0.0939 0.127 Uiso 0.50 1 calc PR A 1
C12C C 0.366(3) 0.2340(12) -0.067(3) 0.091(9) Uani 0.50 1 d P A 1
H12A H 0.4176 0.2552 -0.0417 0.137 Uiso 0.50 1 calc PR A 1
H12B H 0.3678 0.2072 -0.0226 0.137 Uiso 0.50 1 calc PR A 1
H12C H 0.3170 0.2564 -0.0807 0.137 Uiso 0.50 1 calc PR A 1
C12B C 0.3476(19) 0.2649(8) -0.258(2) 0.092(6) Uani 0.50 1 d P A 1
H12D H 0.3976 0.2867 -0.2287 0.138 Uiso 0.50 1 calc PR A 1
H12E H 0.2976 0.2841 -0.2612 0.138 Uiso 0.50 1 calc PR A 1
H12F H 0.3415 0.2556 -0.3207 0.138 Uiso 0.50 1 calc PR A 1
C12A C 0.460(3) 0.156(2) -0.159(4) 0.084(9) Uani 0.50 1 d P A 1
H12G H 0.5114 0.1767 -0.1298 0.126 Uiso 0.50 1 calc PR A 1
H12H H 0.4586 0.1417 -0.2179 0.126 Uiso 0.50 1 calc PR A 1
H12I H 0.4606 0.1270 -0.1184 0.126 Uiso 0.50 1 calc PR A 1
C10F C 0.119(3) 0.0859(16) -0.458(2) 0.113(12) Uani 0.50 1 d P A 2
H10J H 0.1106 0.0747 -0.5204 0.169 Uiso 0.50 1 calc PR A 2
H10K H 0.0728 0.1091 -0.4614 0.169 Uiso 0.50 1 calc PR A 2
H10L H 0.1197 0.0554 -0.4204 0.169 Uiso 0.50 1 calc PR A 2
C10E C 0.220(3) 0.182(2) -0.474(2) 0.19(3) Uani 0.50 1 d P A 2
H10M H 0.2124 0.1714 -0.5365 0.288 Uiso 0.50 1 calc PR A 2
H10N H 0.2738 0.2003 -0.4443 0.288 Uiso 0.50 1 calc PR A 2
H10O H 0.1740 0.2045 -0.4765 0.288 Uiso 0.50 1 calc PR A 2
C10D C 0.2983(14) 0.0690(10) -0.4033(13) 0.120(10) Uani 0.50 1 d P A 2
H10P H 0.2881 0.0595 -0.4670 0.180 Uiso 0.50 1 calc PR A 2
H10Q H 0.2904 0.0383 -0.3707 0.180 Uiso 0.50 1 calc PR A 2
H10R H 0.3560 0.0819 -0.3718 0.180 Uiso 0.50 1 calc PR A 2
C11D C 0.086(3) 0.240(2) -0.345(4) 0.107(11) Uani 0.50 1 d P A 2
H11J H 0.0341 0.2570 -0.3475 0.161 Uiso 0.50 1 calc PR A 2
H11K H 0.0763 0.2254 -0.4054 0.161 Uiso 0.50 1 calc PR A 2
H11L H 0.1312 0.2658 -0.3274 0.161 Uiso 0.50 1 calc PR A 2
C11F C 0.131(2) 0.2128(18) -0.143(2) 0.148(17) Uani 0.50 1 d P A 2
H11M H 0.0779 0.2282 -0.1464 0.221 Uiso 0.50 1 calc PR A 2
H11N H 0.1746 0.2396 -0.1254 0.221 Uiso 0.50 1 calc PR A 2
H11O H 0.1477 0.1849 -0.0968 0.221 Uiso 0.50 1 calc PR A 2
C12D C 0.450(3) 0.168(2) -0.167(4) 0.104(15) Uani 0.50 1 d P A 2
H12J H 0.4982 0.1911 -0.1381 0.156 Uiso 0.50 1 calc PR A 2
H12K H 0.4484 0.1557 -0.2268 0.156 Uiso 0.50 1 calc PR A 2
H12L H 0.4557 0.1376 -0.1268 0.156 Uiso 0.50 1 calc PR A 2
C12E C 0.3627(18) 0.2478(7) -0.263(2) 0.102(8) Uani 0.50 1 d P A 2
H12M H 0.4128 0.2696 -0.2332 0.153 Uiso 0.50 1 calc PR A 2
H12N H 0.3121 0.2696 -0.2812 0.153 Uiso 0.50 1 calc PR A 2
H12O H 0.3648 0.2308 -0.3173 0.153 Uiso 0.50 1 calc PR A 2
C12F C 0.366(3) 0.2168(12) -0.076(3) 0.096(9) Uani 0.50 1 d P A 2
H12P H 0.4157 0.2387 -0.0448 0.144 Uiso 0.50 1 calc PR A 2
H12Q H 0.3706 0.1851 -0.0393 0.144 Uiso 0.50 1 calc PR A 2
H12R H 0.3153 0.2361 -0.0815 0.144 Uiso 0.50 1 calc PR A 2
C20A C 0.0755(17) 0.0517(13) 0.1192(17) 0.066(6) Uiso 0.25 1 d P . 1
H20A H 0.0983 0.0854 0.1473 0.099 Uiso 0.25 1 calc PR . 1
H20B H 0.0178 0.0480 0.1149 0.099 Uiso 0.25 1 calc PR . 1
H20C H 0.0755 0.0499 0.0572 0.099 Uiso 0.25 1 calc PR . 1
C20B C 0.0639(18) 0.0268(12) 0.1037(19) 0.080(8) Uiso 0.25 1 d P . 1
H20D H 0.0689 0.0648 0.1095 0.121 Uiso 0.25 1 calc PR . 1
H20E H 0.0098 0.0158 0.1040 0.121 Uiso 0.25 1 calc PR . 1
H20F H 0.0671 0.0160 0.0455 0.121 Uiso 0.25 1 calc PR . 1
C20C C 0.1484(19) 0.0390(12) 0.310(2) 0.093(8) Uiso 0.25 1 d P . 1
H20G H 0.2069 0.0495 0.3453 0.140 Uiso 0.25 1 calc PR . 1
H20H H 0.1300 0.0158 0.3473 0.140 Uiso 0.25 1 calc PR . 1
H20I H 0.1125 0.0700 0.2928 0.140 Uiso 0.25 1 calc PR . 1
C21A C 0.447(2) 0.0815(15) 0.295(2) 0.082(8) Uiso 0.25 1 d P . 1
H21A H 0.4704 0.1154 0.3218 0.124 Uiso 0.25 1 calc PR . 1
H21B H 0.4601 0.0749 0.2409 0.124 Uiso 0.25 1 calc PR . 1
H21C H 0.4729 0.0541 0.3413 0.124 Uiso 0.25 1 calc PR . 1
C22A C 0.3973(15) 0.0157(9) 0.4256(15) 0.074(6) Uiso 0.25 1 d P . 2
H22A H 0.3586 -0.0083 0.4373 0.111 Uiso 0.25 1 calc PR . 2
H22B H 0.3779 0.0516 0.4253 0.111 Uiso 0.25 1 calc PR . 2
H22C H 0.4539 0.0118 0.4743 0.111 Uiso 0.25 1 calc PR . 2
C22B C 0.473(2) 0.0537(15) 0.297(2) 0.083(8) Uiso 0.25 1 d P . 2
H22D H 0.4499 0.0880 0.3006 0.125 Uiso 0.25 1 calc PR . 2
H22E H 0.4784 0.0502 0.2376 0.125 Uiso 0.25 1 calc PR . 2
H22F H 0.5292 0.0503 0.3475 0.125 Uiso 0.25 1 calc PR . 2
C26A C 0.243(3) 0.1332(17) 0.154(3) 0.124(12) Uiso 0.25 1 d P . 3
H26A H 0.1844 0.1244 0.1394 0.186 Uiso 0.25 1 calc PR . 3
H26B H 0.2555 0.1281 0.0990 0.186 Uiso 0.25 1 calc PR . 3
H26C H 0.2536 0.1696 0.1739 0.186 Uiso 0.25 1 calc PR . 3
C26B C 0.410(3) 0.094(2) 0.290(3) 0.139(17) Uiso 0.25 1 d P . 3
H26D H 0.4306 0.0927 0.2400 0.208 Uiso 0.25 1 calc PR . 3
H26E H 0.4341 0.0655 0.3327 0.208 Uiso 0.25 1 calc PR . 3
H26F H 0.4278 0.1275 0.3229 0.208 Uiso 0.25 1 calc PR . 3
C26C C 0.329(3) 0.0970(18) 0.371(3) 0.129(13) Uiso 0.25 1 d P . 3
H26G H 0.2743 0.0958 0.3761 0.193 Uiso 0.25 1 calc PR . 3
H26H H 0.3566 0.1302 0.3951 0.193 Uiso 0.25 1 calc PR . 3
H26I H 0.3642 0.0682 0.4063 0.193 Uiso 0.25 1 calc PR . 3
C29A C 0.0924(15) 0.0803(11) 0.1247(15) 0.061(5) Uiso 0.25 1 d P . 4
H29A H 0.0685 0.0590 0.0686 0.092 Uiso 0.25 1 calc PR . 4
H29B H 0.1152 0.1126 0.1109 0.092 Uiso 0.25 1 calc PR . 4
H29C H 0.0484 0.0886 0.1467 0.092 Uiso 0.25 1 calc PR . 4
C29B C 0.209(3) 0.0958(17) 0.310(3) 0.134(13) Uiso 0.25 1 d P . 4
H29D H 0.2560 0.0783 0.3596 0.200 Uiso 0.25 1 calc PR . 4
H29E H 0.1647 0.1034 0.3323 0.200 Uiso 0.25 1 calc PR . 4
H29F H 0.2290 0.1284 0.2938 0.200 Uiso 0.25 1 calc PR . 4
C29C C 0.1371(13) 0.0000 0.3051(14) 0.089(5) Uiso 0.50 2 d SP . 4
H29G H 0.1897 -0.0158 0.3481 0.133 Uiso 0.25 1 calc PR . 4
H29H H 0.0969 -0.0275 0.2728 0.133 Uiso 0.25 1 calc PR . 4
H29I H 0.1133 0.0219 0.3395 0.133 Uiso 0.25 1 calc PR . 4
C25A C 0.4852(18) 0.0257(13) 0.291(2) 0.096(9) Uiso 0.25 1 d P . 5
H25A H 0.4857 0.0268 0.2292 0.145 Uiso 0.25 1 calc PR . 5
H25B H 0.4889 -0.0105 0.3119 0.145 Uiso 0.25 1 calc PR . 5
H25C H 0.5333 0.0454 0.3342 0.145 Uiso 0.25 1 calc PR . 5
C25B C 0.382(4) 0.057(2) 0.410(4) 0.19(2) Uiso 0.25 1 d P . 5
H25D H 0.3320 0.0721 0.4139 0.279 Uiso 0.25 1 calc PR . 5
H25E H 0.4322 0.0760 0.4494 0.279 Uiso 0.25 1 calc PR . 5
H25F H 0.3872 0.0202 0.4303 0.279 Uiso 0.25 1 calc PR . 5
C25C C 0.330(2) 0.1301(15) 0.202(3) 0.109(10) Uiso 0.25 1 d P . 5
H25G H 0.3312 0.1241 0.1412 0.163 Uiso 0.25 1 calc PR . 5
H25H H 0.3674 0.1591 0.2327 0.163 Uiso 0.25 1 calc PR . 5
H25I H 0.2723 0.1386 0.1942 0.163 Uiso 0.25 1 calc PR . 5
C28A C 0.2737(18) 0.1094(11) 0.3343(18) 0.078(6) Uiso 0.25 1 d P . 6
H28A H 0.2456 0.0871 0.3636 0.116 Uiso 0.25 1 calc PR . 6
H28B H 0.2617 0.1460 0.3419 0.116 Uiso 0.25 1 calc PR . 6
H28C H 0.3346 0.1035 0.3633 0.116 Uiso 0.25 1 calc PR . 6
C28B C 0.125(2) 0.1056(15) 0.137(2) 0.101(9) Uiso 0.25 1 d P . 6
H28D H 0.0903 0.0827 0.1577 0.152 Uiso 0.25 1 calc PR . 6
H28E H 0.1126 0.0990 0.0721 0.152 Uiso 0.25 1 calc PR . 6
H28F H 0.1122 0.1421 0.1453 0.152 Uiso 0.25 1 calc PR . 6
C28C C 0.2911(16) 0.1373(9) 0.1610(16) 0.057(5) Uiso 0.25 1 d P . 6
H28G H 0.3516 0.1331 0.1972 0.086 Uiso 0.25 1 calc PR . 6
H28H H 0.2748 0.1734 0.1662 0.086 Uiso 0.25 1 calc PR . 6
H28I H 0.2780 0.1293 0.0960 0.086 Uiso 0.25 1 calc PR . 6

loop_
_atom_site_aniso_label
_atom_site_aniso_U_11
_atom_site_aniso_U_22
_atom_site_aniso_U_33
_atom_site_aniso_U_23
_atom_site_aniso_U_13
_atom_site_aniso_U_12
Zn1 0.0281(4) 0.0620(7) 0.0410(5) 0.000 0.0147(4) 0.000
Ge1 0.0408(2) 0.0607(3) 0.0440(2) 0.0102(2) 0.01794(19) 0.0061(2)
Ge2 0.0421(3) 0.0730(5) 0.0367(3) 0.000 0.0229(3) 0.000
Ge3 0.0358(3) 0.0557(4) 0.0339(3) 0.000 0.0182(2) 0.000
Ge4 0.0365(2) 0.0536(3) 0.0356(2) -0.00199(17) 0.01727(17) -0.00001(18)
Ge5 0.0440(3) 0.0755(4) 0.0495(3) 0.0045(2) 0.0263(2) 0.0137(2)
Ge6 0.0397(3) 0.0750(5) 0.0387(3) 0.000 0.0083(3) 0.000
Si1 0.0513(7) 0.0561(8) 0.0375(6) 0.0073(5) 0.0169(5) 0.0108(6)
Si2 0.0455(9) 0.0786(13) 0.0378(8) 0.000 0.0263(7) 0.000
Si10 0.0915(11) 0.0932(13) 0.0382(7) 0.0116(7) 0.0290(7) 0.0236(9)
Si11 0.0658(9) 0.0785(11) 0.0683(9) 0.0019(8) 0.0226(7) 0.0292(8)
Si12 0.0649(9) 0.0633(10) 0.0676(9) 0.0085(7) 0.0232(7) -0.0008(7)
C11B 0.056(3) 0.123(6) 0.089(4) -0.010(4) 0.020(3) 0.022(4)
C10C 0.22(4) 0.080(14) 0.052(11) -0.014(8) 0.074(18) -0.022(19)
C10B 0.136(15) 0.12(3) 0.063(11) 0.010(11) 0.009(9) -0.046(15)
C10A 0.093(14) 0.27(4) 0.081(11) -0.054(19) 0.047(10) 0.018(18)
C11A 0.18(4) 0.15(4) 0.18(4) 0.03(3) 0.11(3) 0.07(3)
C11C 0.112(19) 0.092(13) 0.068(10) -0.042(9) 0.055(12) 0.003(11)
C12C 0.106(14) 0.09(2) 0.072(9) -0.056(16) 0.028(9) -0.019(17)
C12B 0.122(15) 0.039(12) 0.131(14) 0.038(11) 0.069(12) 0.016(10)
C12A 0.045(9) 0.09(3) 0.111(15) 0.019(14) 0.026(9) 0.023(14)
C10F 0.120(15) 0.13(3) 0.066(11) -0.041(12) 0.014(10) 0.007(15)
C10E 0.41(7) 0.117(19) 0.057(15) 0.015(15) 0.10(3) -0.08(4)
C10D 0.113(17) 0.19(2) 0.048(8) -0.006(11) 0.023(9) 0.093(17)
C11D 0.094(17) 0.078(14) 0.14(2) 0.040(15) 0.033(16) 0.055(13)
C11F 0.081(18) 0.19(3) 0.16(3) -0.02(2) 0.033(16) 0.06(2)
C12D 0.06(2) 0.067(18) 0.16(3) 0.010(16) 0.015(16) 0.009(16)
C12E 0.097(14) 0.026(10) 0.148(16) 0.022(10) 0.012(11) 0.005(9)
C12F 0.107(15) 0.064(16) 0.087(17) -0.042(11) 0.006(11) -0.027(15)

loop_
_atom_type_symbol
_atom_type_description
_atom_type_scat_dispersion_real
_atom_type_scat_dispersion_imag
_atom_type_scat_source
C C 0.0033 0.0016 'International Tables Vol C Tables 4.2.6.8 and 6.1.1.4'
H H 0.0000 0.0000 'International Tables Vol C Tables 4.2.6.8 and 6.1.1.4'
Si Si 0.0817 0.0704 'International Tables Vol C Tables 4.2.6.8 and 6.1.1.4'
Zn Zn 0.2839 1.4301 'International Tables Vol C Tables 4.2.6.8 and 6.1.1.4'
Ge Ge 0.1547 1.8001 'International Tables Vol C Tables 4.2.6.8 and 6.1.1.4'

loop_
_geom_angle_atom_site_label_1
_geom_angle_atom_site_label_2
_geom_angle_atom_site_label_3
_geom_angle
_geom_angle_site_symmetry_1
_geom_angle_site_symmetry_3
_geom_angle_publ_flag
Ge3 Zn1 Ge3 180.0 . 5_655 ?
Ge3 Zn1 Ge4 115.80(2) . 2_655 ?
Ge3 Zn1 Ge4 64.20(2) 5_655 2_655 ?
Ge3 Zn1 Ge4 115.80(2) . 5_655 ?
Ge3 Zn1 Ge4 64.20(2) 5_655 5_655 ?
Ge4 Zn1 Ge4 65.74(2) 2_655 5_655 ?
Ge3 Zn1 Ge4 64.20(2) . 6 ?
Ge3 Zn1 Ge4 115.80(2) 5_655 6 ?
Ge4 Zn1 Ge4 180.000(17) 2_655 6 ?
Ge4 Zn1 Ge4 114.26(2) 5_655 6 ?
Ge3 Zn1 Ge4 64.20(2) . . ?
Ge3 Zn1 Ge4 115.80(2) 5_655 . ?
Ge4 Zn1 Ge4 114.26(2) 2_655 . ?
Ge4 Zn1 Ge4 180.00(2) 5_655 . ?
Ge4 Zn1 Ge4 65.74(2) 6 . ?
Si1 Ge1 Ge3 124.14(4) . . ?
Si1 Ge1 Ge4 126.49(4) . . ?
Ge3 Ge1 Ge4 69.79(3) . . ?
Si1 Ge1 Ge6 115.87(4) . . ?
Ge3 Ge1 Ge6 85.42(3) . . ?
Ge4 Ge1 Ge6 116.66(3) . . ?
Si1 Ge1 Ge5 118.68(4) . . ?
Ge3 Ge1 Ge5 116.87(3) . . ?
Ge4 Ge1 Ge5 78.97(3) . . ?
Ge6 Ge1 Ge5 61.81(3) . . ?
Si2 Ge2 Ge4 125.45(4) . 6 ?
Si2 Ge2 Ge4 125.45(4) . . ?
Ge4 Ge2 Ge4 72.16(3) 6 . ?
Si2 Ge2 Ge5 118.19(4) . 6 ?
Ge4 Ge2 Ge5 79.34(3) 6 6 ?
Ge4 Ge2 Ge5 115.70(3) . 6 ?
Si2 Ge2 Ge5 118.19(4) . . ?
Ge4 Ge2 Ge5 115.70(3) 6 . ?
Ge4 Ge2 Ge5 79.34(3) . . ?
Ge5 Ge2 Ge5 63.39(4) 6 . ?
Ge1 Ge3 Ge1 92.17(3) 6 . ?
Ge1 Ge3 Zn1 111.98(2) 6 . ?
Ge1 Ge3 Zn1 111.98(2) . . ?
Ge1 Ge3 Ge4 99.71(3) 6 . ?
Ge1 Ge3 Ge4 55.13(3) . . ?
Zn1 Ge3 Ge4 58.48(2) . . ?
Ge1 Ge3 Ge4 55.13(3) 6 6 ?
Ge1 Ge3 Ge4 99.71(3) . 6 ?
Zn1 Ge3 Ge4 58.48(2) . 6 ?
Ge4 Ge3 Ge4 61.85(3) . 6 ?
Ge2 Ge4 Ge1 95.95(3) . . ?
Ge2 Ge4 Zn1 108.11(2) . . ?
Ge1 Ge4 Zn1 110.80(3) . . ?
Ge2 Ge4 Ge3 99.80(3) . . ?
Ge1 Ge4 Ge3 55.08(2) . . ?
Zn1 Ge4 Ge3 57.32(3) . . ?
Ge2 Ge5 Ge1 93.49(3) . . ?
Ge2 Ge5 Ge6 102.69(3) . . ?
Ge1 Ge5 Ge6 58.98(3) . . ?
Ge2 Ge5 Ge5 58.307(19) . 6 ?
Ge1 Ge5 Ge5 100.497(18) . 6 ?
Ge6 Ge5 Ge5 59.402(16) . 6 ?
Ge1 Ge6 Ge1 89.84(4) . 6 ?
Ge1 Ge6 Ge5 59.20(3) . . ?
Ge1 Ge6 Ge5 101.93(4) 6 . ?
Ge1 Ge6 Ge5 101.94(4) . 6 ?
Ge1 Ge6 Ge5 59.20(3) 6 6 ?
Ge5 Ge6 Ge5 61.20(3) . 6 ?
Si12 Si1 Si10 112.19(8) . . ?
Si12 Si1 Si11 113.40(9) . . ?
Si10 Si1 Si11 110.59(8) . . ?
Si12 Si1 Ge1 107.30(6) . . ?
Si10 Si1 Ge1 106.52(7) . . ?
Si11 Si1 Ge1 106.36(7) . . ?
Si22 Si2 Si27 15.5(3) . . ?
Si22 Si2 Si27 15.5(3) . 6 ?
Si27 Si2 Si27 31.1(6) . 6 ?
Si22 Si2 Si20 135.4(4) . . ?
Si27 Si2 Si20 133.6(3) . . ?
Si27 Si2 Si20 133.6(3) 6 . ?
Si22 Si2 Si25 41.3(4) . . ?
Si27 Si2 Si25 25.7(4) . . ?
Si27 Si2 Si25 56.8(6) 6 . ?
Si20 Si2 Si25 121.3(3) . . ?
Si22 Si2 Si25 41.3(4) . 6 ?
Si27 Si2 Si25 56.8(6) . 6 ?
Si27 Si2 Si25 25.7(4) 6 6 ?
Si20 Si2 Si25 121.3(3) . 6 ?
Si25 Si2 Si25 82.5(8) . 6 ?
Si22 Si2 Si29 123.3(4) . 6 ?
Si27 Si2 Si29 133.0(4) . 6 ?
Si27 Si2 Si29 112.7(4) 6 6 ?
Si20 Si2 Si29 33.7(4) . 6 ?
Si25 Si2 Si29 139.8(4) . 6 ?
Si25 Si2 Si29 92.0(5) 6 6 ?
Si22 Si2 Si29 123.3(4) . . ?
Si27 Si2 Si29 112.7(4) . . ?
Si27 Si2 Si29 133.0(4) 6 . ?
Si20 Si2 Si29 33.7(4) . . ?
Si25 Si2 Si29 92.0(5) . . ?
Si25 Si2 Si29 139.8(4) 6 . ?
Si29 Si2 Si29 67.0(8) 6 . ?
Si22 Si2 Si24 135.0(3) . . ?
Si27 Si2 Si24 128.5(4) . . ?
Si27 Si2 Si24 138.4(3) 6 . ?
Si20 Si2 Si24 13.5(4) . . ?
Si25 Si2 Si24 111.3(4) . . ?
Si25 Si2 Si24 132.1(4) 6 . ?
Si29 Si2 Si24 47.3(7) 6 . ?
Si29 Si2 Si24 20.6(4) . . ?
Si22 Si2 Si24 135.0(3) . 6 ?
Si27 Si2 Si24 138.4(3) . 6 ?
Si27 Si2 Si24 128.5(4) 6 6 ?
Si20 Si2 Si24 13.5(4) . 6 ?
Si25 Si2 Si24 132.1(4) . 6 ?
Si25 Si2 Si24 111.3(4) 6 6 ?
Si29 Si2 Si24 20.6(4) 6 6 ?
Si29 Si2 Si24 47.3(7) . 6 ?
Si24 Si2 Si24 27.0(7) . 6 ?
Si22 Si2 Ge2 112.3(3) . . ?
Si27 Si2 Ge2 111.1(2) . . ?
Si27 Si2 Ge2 111.1(2) 6 . ?
Si20 Si2 Ge2 112.3(3) . . ?
Si25 Si2 Ge2 107.8(2) . . ?
Si25 Si2 Ge2 107.8(2) 6 . ?
Si29 Si2 Ge2 111.8(3) 6 . ?
Si29 Si2 Ge2 111.8(3) . . ?
Si24 Si2 Ge2 110.5(2) . . ?
Si24 Si2 Ge2 110.5(2) 6 . ?
Si22 Si2 Si23 113.8(3) . 6 ?
Si27 Si2 Si23 127.6(4) . 6 ?
Si27 Si2 Si23 100.0(5) 6 6 ?
Si20 Si2 Si23 54.6(4) . 6 ?
Si25 Si2 Si23 146.3(4) . 6 ?
Si25 Si2 Si23 76.0(5) 6 6 ?
Si29 Si2 Si23 21.1(4) 6 6 ?
Si29 Si2 Si23 88.1(7) . 6 ?
Si24 Si2 Si23 68.1(6) . 6 ?
Si24 Si2 Si23 41.1(4) 6 6 ?
Ge2 Si2 Si23 103.4(3) . 6 ?
C20B Si20 C20B 50(2) 6 . ?
C20B Si20 C20A 22.3(12) 6 6 ?
C20B Si20 C20A 72.7(19) . 6 ?
C20B Si20 C20A 72.7(19) 6 . ?
C20B Si20 C20A 22.3(12) . . ?
C20A Si20 C20A 95(2) 6 . ?
C20B Si20 C20C 134.6(14) 6 . ?
C20B Si20 C20C 107.2(14) . . ?
C20A Si20 C20C 135.4(13) 6 . ?
C20A Si20 C20C 90.5(13) . . ?
C20B Si20 C20C 107.2(14) 6 6 ?
C20B Si20 C20C 134.6(14) . 6 ?
C20A Si20 C20C 90.5(13) 6 6 ?
C20A Si20 C20C 135.4(13) . 6 ?
C20C Si20 C20C 57.1(18) . 6 ?
C20B Si20 Si2 120.9(11) 6 . ?
C20B Si20 Si2 120.9(11) . . ?
C20A Si20 Si2 113.4(10) 6 . ?
C20A Si20 Si2 113.4(10) . . ?
C20C Si20 Si2 104.6(9) . . ?
C20C Si20 Si2 104.6(9) 6 . ?
C21A Si21 Si2 115.4(14) . . ?
C22A Si22 C22A 24.3(14) . 6 ?
C22A Si22 C22B 120.6(12) . 6 ?
C22A Si22 C22B 102.0(12) 6 6 ?
C22A Si22 C22B 102.0(12) . . ?
C22A Si22 C22B 120.6(12) 6 . ?
C22B Si22 C22B 91(2) 6 . ?
C22A Si22 Si2 111.8(9) . . ?
C22A Si22 Si2 111.8(9) 6 . ?
C22B Si22 Si2 114.3(10) 6 . ?
C22B Si22 Si2 114.3(10) . . ?
Si24 Si24 Si2 76.5(4) 6 . ?
C26B Si26 C26A 123(2) . . ?
C26B Si26 C26C 82(2) . . ?
C26A Si26 C26C 125(2) . . ?
C26B Si26 Si2 108(2) . . ?
C26A Si26 Si2 107.1(15) . . ?
C26C Si26 Si2 109.4(15) . . ?
Si27 Si27 Si2 74.5(3) 6 . ?
C29A Si29 C29B 106.7(17) . . ?
C29A Si29 C29C 121.0(13) . . ?
C29B Si29 C29C 79.7(14) . . ?
C29A Si29 Si2 132.4(10) . . ?
C29B Si29 Si2 107.9(13) . . ?
C29C Si29 Si2 96.6(6) . . ?
C29A Si29 Si29 120.6(12) . 6 ?
C29B Si29 Si29 126.5(13) . 6 ?
C29C Si29 Si29 55.9(4) . 6 ?
Si2 Si29 Si29 56.5(4) . 6 ?
C25B Si25 C25A 104(2) . . ?
C25B Si25 C25C 122(2) . . ?
C25A Si25 C25C 115.6(14) . . ?
C25B Si25 Si2 110.8(19) . . ?
C25A Si25 Si2 101.6(10) . . ?
C25C Si25 Si2 100.7(11) . . ?
C28B Si28 C28C 105.7(15) . . ?
C28B Si28 C28A 116.7(15) . . ?
C28C Si28 C28A 104.0(12) . . ?
C28B Si28 Si2 113.0(13) . . ?
C28C Si28 Si2 111.4(9) . . ?
C28A Si28 Si2 105.7(10) . . ?
C10C Si10 C10B 105.6(15) . . ?
C10C Si10 C10A 114.7(15) . . ?
C10B Si10 C10A 104.4(18) . . ?
C10C Si10 C10F 15(2) . . ?
C10B Si10 C10F 95.9(16) . . ?
C10A Si10 C10F 129.7(14) . . ?
C10C Si10 C10E 118.9(15) . . ?
C10B Si10 C10E 15(2) . . ?
C10A Si10 C10E 92(2) . . ?
C10F Si10 C10E 110.2(18) . . ?
C10C Si10 C10D 85.5(15) . . ?
C10B Si10 C10D 123.6(18) . . ?
C10A Si10 C10D 30.5(12) . . ?
C10F Si10 C10D 101.0(14) . . ?
C10E Si10 C10D 116(2) . . ?
C10C Si10 Si1 114.4(8) . . ?
C10B Si10 Si1 111.9(16) . . ?
C10A Si10 Si1 105.5(7) . . ?
C10F Si10 Si1 108.6(10) . . ?
C10E Si10 Si1 108.5(14) . . ?
C10D Si10 Si1 112.6(6) . . ?
C11F Si11 C11B 110.9(14) . . ?
C11F Si11 C11A 100(3) . . ?
C11B Si11 C11A 111(2) . . ?
C11F Si11 C11D 110(3) . . ?
C11B Si11 C11D 105.8(18) . . ?
C11A Si11 C11D 9(5) . . ?
C11F Si11 C11C 7(2) . . ?
C11B Si11 C11C 106.5(10) . . ?
C11A Si11 C11C 107(3) . . ?
C11D Si11 C11C 116(2) . . ?
C11F Si11 Si1 111.9(9) . . ?
C11B Si11 Si1 111.2(2) . . ?
C11A Si11 Si1 111(2) . . ?
C11D Si11 Si1 107.1(16) . . ?
C11C Si11 Si1 109.9(9) . . ?
C12D Si12 C12F 106(3) . . ?
C12D Si12 C12E 99(2) . . ?
C12F Si12 C12E 121.3(15) . . ?
C12D Si12 C12A 6(3) . . ?
C12F Si12 C12A 104(2) . . ?
C12E Si12 C12A 105.4(16) . . ?
C12D Si12 C12C 111(3) . . ?
C12F Si12 C12C 11(2) . . ?
C12E Si12 C12C 109.8(15) . . ?
C12A Si12 C12C 110(2) . . ?
C12D Si12 C12B 112(2) . . ?
C12F Si12 C12B 109.0(15) . . ?
C12E Si12 C12B 14.5(13) . . ?
C12A Si12 C12B 118.0(15) . . ?
C12C Si12 C12B 97.5(15) . . ?
C12D Si12 Si1 112(2) . . ?
C12F Si12 Si1 107.8(14) . . ?
C12E Si12 Si1 109.6(10) . . ?
C12A Si12 Si1 107.8(17) . . ?
C12C Si12 Si1 113.7(12) . . ?
C12B Si12 Si1 109.5(10) . . ?

loop_
_geom_bond_atom_site_label_1
_geom_bond_atom_site_label_2
_geom_bond_distance
_geom_bond_site_symmetry_2
_geom_bond_publ_flag
Zn1 Ge3 2.6807(13) . ?
Zn1 Ge3 2.6807(13) 5_655 ?
Zn1 Ge4 2.7152(6) 2_655 ?
Zn1 Ge4 2.7152(6) 5_655 ?
Zn1 Ge4 2.7152(6) 6 ?
Zn1 Ge4 2.7152(6) . ?
Ge1 Si1 2.3810(14) . ?
Ge1 Ge3 2.5056(7) . ?
Ge1 Ge4 2.5069(11) . ?
Ge1 Ge6 2.5564(9) . ?
Ge1 Ge5 2.5622(8) . ?
Ge2 Si2 2.3675(17) . ?
Ge2 Ge4 2.5025(7) 6 ?
Ge2 Ge4 2.5025(7) . ?
Ge2 Ge5 2.5472(11) 6 ?
Ge2 Ge5 2.5472(11) . ?
Ge3 Ge1 2.5056(7) 6 ?
Ge3 Ge4 2.8675(8) . ?
Ge3 Ge4 2.8675(8) 6 ?
Ge5 Ge6 2.6291(9) . ?
Ge5 Ge5 2.6765(13) 6 ?
Ge6 Ge1 2.5564(9) 6 ?
Ge6 Ge5 2.6291(9) 6 ?
Si1 Si12 2.346(2) . ?
Si1 Si10 2.3537(19) . ?
Si1 Si11 2.355(2) . ?
Si2 Si22 2.200(11) . ?
Si2 Si27 2.263(9) . ?
Si2 Si27 2.263(9) 6 ?
Si2 Si20 2.272(11) . ?
Si2 Si25 2.305(9) . ?
Si2 Si25 2.305(9) 6 ?
Si2 Si29 2.310(10) 6 ?
Si2 Si29 2.310(10) . ?
Si2 Si24 2.317(9) . ?
Si2 Si24 2.317(9) 6 ?
Si2 Si23 2.414(11) 6 ?
Si20 C20B 1.62(3) 6 ?
Si20 C20B 1.62(3) . ?
Si20 C20A 1.80(3) 6 ?
Si20 C20A 1.80(3) . ?
Si20 C20C 2.10(3) . ?
Si20 C20C 2.10(3) 6 ?
Si21 C21A 1.64(4) . ?
Si22 C22A 1.92(2) . ?
Si22 C22A 1.92(2) 6 ?
Si22 C22B 1.93(3) 6 ?
Si22 C22B 1.93(3) . ?
Si24 Si24 1.08(3) 6 ?
Si26 C26B 1.56(5) . ?
Si26 C26A 1.84(4) . ?
Si26 C26C 1.86(4) . ?
Si27 Si27 1.21(3) 6 ?
Si29 C29A 1.54(2) . ?
Si29 C29B 1.99(4) . ?
Si29 C29C 2.28(2) . ?
Si29 Si29 2.55(3) 6 ?
Si25 C25B 1.88(6) . ?
Si25 C25A 2.12(3) . ?
Si25 C25C 2.20(4) . ?
Si28 C28B 1.77(3) . ?
Si28 C28C 1.83(3) . ?
Si28 C28A 1.92(3) . ?
Si10 C10C 1.79(4) . ?
Si10 C10B 1.80(4) . ?
Si10 C10A 1.85(2) . ?
Si10 C10F 1.88(4) . ?
Si10 C10E 1.89(4) . ?
Si10 C10D 1.892(19) . ?
Si11 C11F 1.82(3) . ?
Si11 C11B 1.867(8) . ?
Si11 C11A 1.87(6) . ?
Si11 C11D 1.89(4) . ?
Si11 C11C 1.901(17) . ?
Si12 C12D 1.70(5) . ?
Si12 C12F 1.72(4) . ?
Si12 C12E 1.76(3) . ?
Si12 C12A 1.99(5) . ?
Si12 C12C 1.99(3) . ?
Si12 C12B 2.00(2) . ?
